data_7709029
loop_
_publ_author_name
'Bronisz, Robert'
'Ksi\;a\.zek, Maria'
'Kusz, Joachim'
'Weselski, Marek Damian'

_publ_section_title
;
 Single crystal-to-single crystal transformation -- from two distinct to
 three distinct spin crossover centers in 2D coordination polymer
 [Fe(bbtr)3](CF3SO3)2
;
_journal_name_full 'Dalton Transactions'
_journal_paper_doi 10.1039/D1DT03578A
_journal_year 2021
_chemical_formula_sum 'C26 H36 F6 Fe N18 O6 S2'
_chemical_formula_weight 930.70
_space_group_crystal_system hexagonal
_space_group_IT_number 173
_space_group_name_Hall 'P 6c'
_space_group_name_H-M_alt 'P 63'
_atom_sites_solution_hydrogens geom
_audit_creation_method SHELXL-2014/6
_audit_update_record
;
2021-10-19 deposited with the CCDC.	2021-12-06 downloaded from the CCDC.
;
_cell_angle_alpha 90
_cell_angle_beta 90
_cell_angle_gamma 120
_cell_formula_units_Z 6
_cell_length_a 19.04230(10)
_cell_length_b 19.04230(10)
_cell_length_c 19.1734(2)
_cell_measurement_reflns_used 16820
_cell_measurement_temperature 100(1)
_cell_measurement_theta_max 73.4640
_cell_measurement_theta_min 3.4900
_cell_volume 6021.00(8)
_computing_cell_refinement 'CrysAlisPro 1.171.38.41q (Rigaku OD, 2015)'
_computing_data_collection 'CrysAlisPro 1.171.38.41q (Rigaku OD, 2015)'
_computing_data_reduction 'CrysAlisPro 1.171.38.41q (Rigaku OD, 2015)'
_computing_structure_refinement 'SHELXL-2018/3 (Sheldrick, 2015)'
_computing_structure_solution 'SHELXS-2013 (Sheldrick, 2015)'
_diffrn_ambient_temperature 100(1)
_diffrn_detector_area_resol_mean 10.4498
_diffrn_measured_fraction_theta_full 0.995
_diffrn_measured_fraction_theta_max 0.994
_diffrn_measurement_device_type
;
SuperNova diffractometer (Agilent Technologies) with Atlas detector
;
_diffrn_measurement_method '\w scans'
_diffrn_radiation_type CuK\a
_diffrn_radiation_wavelength 1.54184
_diffrn_reflns_av_R_equivalents 0.0397
_diffrn_reflns_av_unetI/netI 0.0247
_diffrn_reflns_Laue_measured_fraction_full 0.995
_diffrn_reflns_Laue_measured_fraction_max 0.994
_diffrn_reflns_limit_h_max 23
_diffrn_reflns_limit_h_min -19
_diffrn_reflns_limit_k_max 23
_diffrn_reflns_limit_k_min -22
_diffrn_reflns_limit_l_max 23
_diffrn_reflns_limit_l_min -23
_diffrn_reflns_number 42832
_diffrn_reflns_point_group_measured_fraction_full 0.995
_diffrn_reflns_point_group_measured_fraction_max 0.994
_diffrn_reflns_theta_full 67.684
_diffrn_reflns_theta_max 73.555
_diffrn_reflns_theta_min 4.612
_diffrn_source 'micro-focus sealed X-ray tube'
_exptl_absorpt_coefficient_mu 4.806
_exptl_absorpt_correction_T_max 1.00000
_exptl_absorpt_correction_T_min 0.53686
_exptl_absorpt_correction_type multi-scan
_exptl_absorpt_process_details
;
CrysAlisPro 1.171.38.41q (Rigaku Oxford Diffraction, 2015)
Empirical absorption correction using spherical harmonics,
 implemented in SCALE3 ABSPACK scaling algorithm.
;
_exptl_crystal_colour violet
_exptl_crystal_density_diffrn 1.540
_exptl_crystal_description polyhedron
_exptl_crystal_F_000 2868
_exptl_crystal_size_max 0.160
_exptl_crystal_size_mid 0.140
_exptl_crystal_size_min 0.040
_refine_diff_density_max 3.089
_refine_diff_density_min -0.479
_refine_diff_density_rms 0.135
_refine_ls_abs_structure_details
;
 Flack x determined using 3149 quotients [(I+)-(I-)]/[(I+)+(I-)]
 (Parsons, Flack and Wagner, Acta Cryst. B69 (2013) 249-259).
;
_refine_ls_abs_structure_Flack 0.084(7)
_refine_ls_extinction_method none
_refine_ls_goodness_of_fit_ref 1.047
_refine_ls_hydrogen_treatment constr
_refine_ls_matrix_type fullcycle
_refine_ls_number_parameters 535
_refine_ls_number_reflns 7986
_refine_ls_number_restraints 39
_refine_ls_restrained_S_all 1.051
_refine_ls_R_factor_all 0.0878
_refine_ls_R_factor_gt 0.0787
_refine_ls_shift/su_max 0.019
_refine_ls_shift/su_mean 0.005
_refine_ls_structure_factor_coef Fsqd
_refine_ls_weighting_details 'w=1/[\s^2^(Fo^2^)+(0.1703P)^2^+7.2661P] where P=(Fo^2^+2Fc^2^)/3'
_refine_ls_weighting_scheme calc
_refine_ls_wR_factor_gt 0.2153
_refine_ls_wR_factor_ref 0.2327
_reflns_Friedel_coverage 0.939
_reflns_Friedel_fraction_full 0.995
_reflns_Friedel_fraction_max 0.993
_reflns_number_gt 7104
_reflns_number_total 7986
_reflns_threshold_expression 'I > 2\s(I)'
_cod_data_source_file d1dt03578a2.cif
_cod_data_source_block rb19_rb209_8a_100K
_cod_original_cell_volume 6021.00(9)
_cod_database_code 7709029
_shelx_space_group_comment
;
The symmetry employed for this shelxl refinement is uniquely defined
by the following loop, which should always be used as a source of
symmetry information in preference to the above space-group names.
They are only intended as comments.
;
_shelx_estimated_absorpt_t_min 0.514
_shelx_estimated_absorpt_t_max 0.831
_shelxl_version_number 2014/6

loop_
_space_group_symop_operation_xyz
'x, y, z'
'x-y, x, z+1/2'
'-y, x-y, z'
'-x, -y, z+1/2'
'-x+y, -x, z'
'y, -x+y, z+1/2'

loop_
_atom_site_label
_atom_site_type_symbol
_atom_site_fract_x
_atom_site_fract_y
_atom_site_fract_z
_atom_site_U_iso_or_equiv
_atom_site_adp_type
_atom_site_occupancy
_atom_site_site_symmetry_order
_atom_site_calc_flag
_atom_site_refinement_flags_posn
_atom_site_refinement_flags_adp
_atom_site_refinement_flags_occupancy
_atom_site_disorder_assembly
_atom_site_disorder_group
Fe1 Fe 0.0000 0.0000 0.0571(2) 0.0141(3) Uani 1 3 d S T P . .
Fe2 Fe 0.6667 0.3333 0.0615(2) 0.0189(6) Uani 1 3 d S T P . .
Fe3 Fe 0.3333 0.6667 0.0525(2) 0.0176(5) Uani 1 3 d S T P . .
N1A N 0.2189(4) 0.1383(4) 0.1480(4) 0.0257(15) Uani 1 1 d . . . . .
N2A N 0.1703(4) 0.0839(4) 0.1045(3) 0.0187(13) Uani 1 1 d . . . . .
N3A N 0.0948(4) 0.0707(4) 0.1174(3) 0.0220(13) Uani 1 1 d . . . . .
C1A C 0.3049(5) 0.1698(5) 0.1477(5) 0.0285(18) Uani 1 1 d . . . . .
H1A1 H 0.3173 0.1290 0.1285 0.034 Uiso 1 1 calc R U . . .
H1A2 H 0.3264 0.1831 0.1958 0.034 Uiso 1 1 calc R U . . .
C2A C 0.3436(5) 0.2456(6) 0.1029(6) 0.041(2) Uani 1 1 d . . . . .
H2A1 H 0.3296 0.2846 0.1236 0.049 Uiso 1 1 calc R U . . .
H2A2 H 0.4031 0.2700 0.1068 0.049 Uiso 1 1 calc R U . . .
C4A C 0.0977(5) 0.1182(5) 0.1714(4) 0.0259(17) Uani 1 1 d . . . . .
H4A H 0.0526 0.1193 0.1915 0.031 Uiso 1 1 calc R U . . .
C5A C 0.1771(5) 0.1645(5) 0.1920(5) 0.0283(18) Uani 1 1 d . . . . .
H5A H 0.1988 0.2046 0.2275 0.034 Uiso 1 1 calc R U . . .
N1B N 0.0766(5) 0.2161(4) -0.0379(4) 0.0253(15) Uani 1 1 d . . . . .
N2B N 0.0848(5) 0.1655(4) 0.0096(3) 0.0255(15) Uani 1 1 d . . . . .
N3B N 0.0231(4) 0.0957(4) -0.0021(4) 0.0175(12) Uani 1 1 d . . . . .
C1B C 0.1360(7) 0.3046(6) -0.0313(7) 0.0427(18) Uani 1 1 d . . . . .
H1B1 H 0.1519 0.3285 -0.0785 0.051 Uiso 1 1 calc R U . . .
H1B2 H 0.1853 0.3118 -0.0076 0.051 Uiso 1 1 calc R U . . .
C2B C 0.1018(7) 0.3501(6) 0.0097(7) 0.0427(18) Uani 1 1 d . . . . .
H2B1 H 0.0504 0.3402 -0.0119 0.051 Uiso 1 1 calc R U . . .
H2B2 H 0.1408 0.4091 0.0081 0.051 Uiso 1 1 calc R U . . .
C4B C -0.0216(6) 0.1019(6) -0.0548(4) 0.0304(19) Uani 1 1 d . . . . .
H4B H -0.0706 0.0586 -0.0730 0.037 Uiso 1 1 calc R U . . .
C5B C 0.0143(7) 0.1777(6) -0.0765(5) 0.034(2) Uani 1 1 d . . . . .
H5B H -0.0028 0.1993 -0.1132 0.041 Uiso 1 1 calc R U . . .
N1C N 0.4483(4) 0.2507(5) -0.0267(4) 0.0324(17) Uani 1 1 d . . . . .
N2C N 0.4995(5) 0.2478(5) 0.0173(4) 0.0332(17) Uani 1 1 d . . . . .
N3C N 0.5717(4) 0.3069(4) 0.0030(4) 0.0235(14) Uani 1 1 d . . . . .
C1C C 0.3573(6) 0.1913(7) -0.0198(6) 0.048(3) Uani 1 1 d . . . . .
H1C1 H 0.3472 0.1402 0.0026 0.058 Uiso 1 1 calc R U . . .
H1C2 H 0.3307 0.1785 -0.0661 0.058 Uiso 1 1 calc R U . . .
C2C C 0.3235(5) 0.2385(6) 0.0290(6) 0.041(2) Uani 1 1 d . . . . .
H2C1 H 0.3448 0.2939 0.0100 0.049 Uiso 1 1 calc R U . . .
H2C2 H 0.2637 0.2101 0.0246 0.049 Uiso 1 1 calc R U . . .
C4C C 0.5633(7) 0.3481(7) -0.0522(4) 0.034(2) Uani 1 1 d . . . . .
H4C H 0.6057 0.3950 -0.0739 0.041 Uiso 1 1 calc R U . . .
C5C C 0.4848(7) 0.3107(7) -0.0700(5) 0.037(2) Uani 1 1 d . . . . .
H5C H 0.4609 0.3251 -0.1067 0.044 Uiso 1 1 calc R U . . .
N1D N 0.8865(6) 0.4222(5) 0.1516(4) 0.0377(19) Uani 1 1 d . . . . .
N2D N 0.8349(5) 0.4263(5) 0.1099(4) 0.0313(17) Uani 1 1 d . . . . .
N3D N 0.7627(5) 0.3620(5) 0.1221(4) 0.0259(14) Uani 1 1 d . . . . .
C1D C -0.0306(6) 0.4865(8) 0.1543(7) 0.049(3) Uani 1 1 d . . . . .
H1D1 H 0.0038 0.4646 0.1710 0.059 Uiso 1 1 calc R U . . .
H1D2 H -0.0257 0.5280 0.1881 0.059 Uiso 1 1 calc R U . . .
C2D C -0.0007(9) 0.5253(8) 0.0851(9) 0.058(3) Uani 1 1 d . U . . .
H2D1 H -0.0350 0.5477 0.0691 0.069 Uiso 1 1 calc R U . . .
H2D2 H 0.0552 0.5714 0.0907 0.069 Uiso 1 1 calc R U . . .
C4D C 0.8470(7) 0.3558(7) 0.1948(6) 0.045(2) Uani 1 1 d . . . . .
H4D H 0.8700 0.3404 0.2316 0.054 Uiso 1 1 calc R U . . .
C5D C 0.7688(6) 0.3171(6) 0.1738(6) 0.039(2) Uani 1 1 d . . . . .
H5D H 0.7261 0.2677 0.1920 0.047 Uiso 1 1 calc R U . . .
N1E N 0.1969(5) 0.4450(5) 0.1419(4) 0.0305(17) Uani 1 1 d . . . . .
N2E N 0.2529(4) 0.4966(4) 0.0961(4) 0.0269(15) Uani 1 1 d . . . . .
N3E N 0.2637(5) 0.5687(5) 0.1119(4) 0.0277(16) Uani 1 1 d . . . . .
C1E C 0.1608(7) 0.3590(6) 0.1321(6) 0.041(3) Uani 1 1 d . . . . .
H1E1 H 0.1496 0.3331 0.1787 0.049 Uiso 1 1 calc R U . . .
H1E2 H 0.2010 0.3484 0.1089 0.049 Uiso 1 1 calc R U . . .
C2E C 0.0854(7) 0.3192(6) 0.0914(7) 0.047(3) Uani 1 1 d . . . . .
H2E1 H 0.0453 0.3314 0.1124 0.057 Uiso 1 1 calc R U . . .
H2E2 H 0.0626 0.2597 0.0928 0.057 Uiso 1 1 calc R U . . .
C4E C 0.2168(6) 0.5646(5) 0.1662(5) 0.0278(18) Uani 1 1 d . . . . .
H4E H 0.2152 0.6090 0.1872 0.033 Uiso 1 1 calc R U . . .
C5E C 0.1708(6) 0.4832(5) 0.1862(5) 0.032(2) Uani 1 1 d . . . . .
H5E H 0.1310 0.4601 0.2219 0.038 Uiso 1 1 calc R U . . .
N3F N 0.2387 0.6401 -0.0056 0.026 Uani 1 1 d . . . . .
N2F N 0.1693 0.5762 0.0058 0.031 Uani 1 1 d . . . . .
N1F N 0.1160(4) 0.5789(5) -0.0422(4) 0.0308(17) Uani 1 1 d . . . . .
C1F C 0.0291(7) 0.5090(10) -0.0420(6) 0.068(4) Uani 1 1 d . . . . .
H1F1 H 0.0247 0.4667 -0.0747 0.082 Uiso 1 1 calc R U . . .
H1F2 H -0.0069 0.5288 -0.0593 0.082 Uiso 1 1 calc R U . . .
C2F C -0.0003(6) 0.4707(10) 0.0305(7) 0.068(4) Uani 1 1 d . . . . .
H2F1 H -0.0561 0.4242 0.0258 0.082 Uiso 1 1 calc R U . . .
H2F2 H 0.0346 0.4490 0.0465 0.082 Uiso 1 1 calc R U . . .
C5F C 0.1518(7) 0.6419(7) -0.0821(6) 0.045(3) Uani 1 1 d . U . . .
H5F H 0.1282 0.6567 -0.1188 0.054 Uiso 1 1 calc R U . . .
C4F C 0.2296 0.6824 -0.0604 0.040 Uani 1 1 d . . . . .
H4F H 0.2713 0.7318 -0.0796 0.048 Uiso 1 1 calc R U . . .
S9A S 0.3398(5) 0.3712(4) 0.3321(4) 0.0403(7) Uani 0.409(8) 1 d D . P A 1
O3A O 0.3367(10) 0.3896(14) 0.4026(8) 0.058(3) Uani 0.409(8) 1 d D . P A 1
C9A C 0.3126(17) 0.439(2) 0.2875(14) 0.057(4) Uiso 0.409(8) 1 d D . P A 1
F3A F 0.3351(16) 0.4512(18) 0.2213(10) 0.072(3) Uani 0.409(8) 1 d D . P A 1
S9B S 0.3424(3) 0.3721(3) 0.2847(3) 0.0403(7) Uani 0.591(8) 1 d D . P A 2
O4A O 0.3292(8) 0.3842(11) 0.2120(6) 0.058(3) Uani 0.591(8) 1 d D . P A 2
F4A F 0.3248(9) 0.4442(10) 0.3958(5) 0.072(3) Uani 0.591(8) 1 d D . P A 2
C9B C 0.3229(16) 0.4448(15) 0.3252(13) 0.057(4) Uiso 0.591(8) 1 d D . P A 2
O1A O 0.4225(3) 0.4012(4) 0.3050(6) 0.064(2) Uani 1 1 d D . . . .
O2A O 0.2836(4) 0.2909(4) 0.3094(7) 0.085(3) Uani 1 1 d D . . . .
F1A F 0.3625(6) 0.5162(4) 0.3036(8) 0.172(8) Uani 1 1 d D . . . .
F2A F 0.2407(5) 0.4195(6) 0.3133(7) 0.097(3) Uani 1 1 d D . . . .
S8C S 0.2902(8) 0.3118(7) 0.8198(6) 0.029(2) Uani 0.480(9) 1 d D . P B 3
O3B O 0.3647(9) 0.3294(10) 0.7874(8) 0.0365(10) Uani 0.480(9) 1 d . . P B 3
O2B O 0.2955(10) 0.3015(10) 0.8957(8) 0.0365(10) Uani 0.480(9) 1 d D . P B 3
F2B F 0.1467(8) 0.1786(10) 0.7853(8) 0.0430(12) Uani 0.480(9) 1 d D . P B 3
F3B F 0.2072(11) 0.2016(11) 0.8850(8) 0.0430(12) Uani 0.480(9) 1 d D . P B 3
S8D S 0.2945(8) 0.3160(8) 0.7952(6) 0.034(2) Uani 0.520(9) 1 d . . P B 4
O4B O 0.3166(9) 0.3182(9) 0.7247(9) 0.0365(10) Uani 0.520(9) 1 d . . P B 4
O5B O 0.3582(10) 0.3373(9) 0.8457(8) 0.0365(10) Uani 0.520(9) 1 d . . P B 4
F5B F 0.2043(10) 0.2038(10) 0.7286(8) 0.0430(12) Uani 0.520(9) 1 d . . P B 4
F4B F 0.1581(8) 0.1849(9) 0.8394(7) 0.0430(12) Uani 0.520(9) 1 d . . P B 4
O1B O 0.2476(3) 0.3553(3) 0.8052(7) 0.0365(10) Uani 1 1 d D . . . .
C98 C 0.2208(5) 0.2100(5) 0.8115(9) 0.046(3) Uani 1 1 d D . . . .
F1B F 0.2511(3) 0.1601(3) 0.8061(7) 0.0485(12) Uani 1 1 d D . . . .

loop_
_atom_site_aniso_label
_atom_site_aniso_U_11
_atom_site_aniso_U_22
_atom_site_aniso_U_33
_atom_site_aniso_U_23
_atom_site_aniso_U_13
_atom_site_aniso_U_12
Fe1 0.0119(5) 0.0119(5) 0.0185(7) 0.000 0.000 0.0060(2)
Fe2 0.0150(7) 0.0150(7) 0.0266(15) 0.000 0.000 0.0075(4)
Fe3 0.0158(7) 0.0158(7) 0.0213(13) 0.000 0.000 0.0079(4)
N1A 0.015(3) 0.023(3) 0.035(4) 0.003(3) -0.001(3) 0.007(3)
N2A 0.009(3) 0.014(3) 0.035(3) 0.005(3) -0.002(2) 0.007(2)
N3A 0.022(3) 0.020(3) 0.021(3) 0.001(2) 0.007(2) 0.009(3)
C1A 0.018(4) 0.024(4) 0.035(4) -0.002(3) -0.013(3) 0.004(3)
C2A 0.011(4) 0.024(4) 0.081(8) 0.006(5) 0.000(4) 0.003(3)
C4A 0.008(3) 0.027(4) 0.030(4) -0.013(3) -0.005(3) -0.001(3)
C5A 0.015(4) 0.028(4) 0.027(4) -0.005(3) -0.008(3) 0.001(3)
N1B 0.035(4) 0.022(3) 0.026(3) 0.015(3) 0.012(3) 0.021(3)
N2B 0.036(4) 0.019(3) 0.027(3) 0.000(3) 0.002(3) 0.018(3)
N3B 0.014(3) 0.011(3) 0.028(3) 0.005(2) 0.006(2) 0.006(2)
C1B 0.034(4) 0.026(3) 0.065(5) 0.009(3) 0.014(3) 0.013(3)
C2B 0.034(4) 0.026(3) 0.065(5) 0.009(3) 0.014(3) 0.013(3)
C4B 0.044(5) 0.042(5) 0.015(4) 0.000(3) -0.003(3) 0.029(5)
C5B 0.051(6) 0.040(5) 0.018(4) 0.006(4) 0.002(4) 0.028(5)
N1C 0.020(4) 0.033(4) 0.040(4) -0.001(3) -0.016(3) 0.011(3)
N2C 0.034(4) 0.030(4) 0.035(4) 0.003(3) -0.005(3) 0.015(4)
N3C 0.021(3) 0.022(3) 0.027(3) 0.000(3) 0.002(3) 0.010(3)
C1C 0.023(5) 0.045(6) 0.057(6) 0.022(5) -0.005(4) 0.002(4)
C2C 0.014(4) 0.036(5) 0.063(7) 0.017(5) 0.009(4) 0.005(4)
C4C 0.049(6) 0.048(6) 0.016(4) 0.010(4) 0.008(4) 0.033(5)
C5C 0.040(5) 0.056(6) 0.023(4) 0.000(4) -0.007(4) 0.032(5)
N1D 0.041(5) 0.039(5) 0.033(4) -0.002(3) 0.004(3) 0.020(4)
N2D 0.024(4) 0.032(4) 0.033(4) -0.012(3) -0.007(3) 0.011(3)
N3D 0.025(3) 0.033(4) 0.026(3) -0.004(3) -0.006(3) 0.019(3)
C1D 0.020(5) 0.068(8) 0.061(7) -0.010(6) -0.011(4) 0.024(5)
C2D 0.051(6) 0.052(6) 0.088(8) 0.004(6) 0.012(6) 0.039(5)
C4D 0.054(7) 0.050(6) 0.036(5) 0.001(5) -0.006(5) 0.030(5)
C5D 0.026(5) 0.030(5) 0.053(6) 0.007(4) -0.005(4) 0.008(4)
N1E 0.039(4) 0.020(4) 0.033(4) -0.001(3) 0.007(3) 0.015(3)
N2E 0.022(3) 0.014(3) 0.038(4) 0.007(3) 0.006(3) 0.004(3)
N3E 0.024(4) 0.023(4) 0.031(4) 0.002(3) 0.006(3) 0.008(3)
C1E 0.049(6) 0.015(4) 0.049(6) 0.017(4) 0.023(5) 0.010(4)
C2E 0.036(6) 0.028(5) 0.077(8) 0.012(5) 0.023(5) 0.015(4)
C4E 0.028(4) 0.018(4) 0.042(5) 0.013(3) 0.013(4) 0.015(3)
C5E 0.038(5) 0.021(4) 0.047(5) 0.008(4) 0.020(4) 0.022(4)
N3F 0.017 0.017 0.040 -0.005 0.000 0.005
N2F 0.010 0.039 0.039 -0.003 -0.006 0.009
N1F 0.015(3) 0.045(5) 0.036(4) -0.014(3) -0.015(3) 0.018(3)
C1F 0.018(4) 0.100(8) 0.040(4) -0.029(5) 0.000(3) -0.006(4)
C2F 0.018(4) 0.100(8) 0.040(4) -0.029(5) 0.000(3) -0.006(4)
C5F 0.035(5) 0.051(6) 0.052(6) -0.004(5) -0.024(4) 0.023(5)
C4F 0.044 0.044 0.031 0.001 -0.019 0.021
S9A 0.0391(14) 0.0269(12) 0.0375(13) -0.015(2) 0.014(2) 0.0034(11)
O3A 0.043(5) 0.079(7) 0.038(4) 0.000(10) 0.006(7) 0.020(5)
F3A 0.085(7) 0.115(9) 0.052(5) -0.033(9) -0.011(8) 0.076(7)
S9B 0.0391(14) 0.0269(12) 0.0375(13) -0.015(2) 0.014(2) 0.0034(11)
O4A 0.043(5) 0.079(7) 0.038(4) 0.000(10) 0.006(7) 0.020(5)
F4A 0.085(7) 0.115(9) 0.052(5) -0.033(9) -0.011(8) 0.076(7)
O1A 0.091(6) 0.081(6) 0.045(4) -0.007(7) 0.007(8) 0.062(5)
O2A 0.078(6) 0.046(4) 0.087(7) -0.025(8) 0.016(10) -0.003(4)
F1A 0.34(2) 0.042(4) 0.126(9) -0.016(9) -0.084(18) 0.087(8)
F2A 0.095(6) 0.166(10) 0.078(6) -0.040(9) -0.030(7) 0.101(7)
S8C 0.023(4) 0.025(4) 0.040(5) 0.008(5) 0.004(5) 0.013(3)
O3B 0.031(2) 0.036(2) 0.043(2) -0.002(3) 0.002(3) 0.0180(18)
O2B 0.031(2) 0.036(2) 0.043(2) -0.002(3) 0.002(3) 0.0180(18)
F2B 0.040(3) 0.039(3) 0.042(3) 0.007(4) 0.012(4) 0.014(2)
F3B 0.040(3) 0.039(3) 0.042(3) 0.007(4) 0.012(4) 0.014(2)
S8D 0.019(3) 0.034(4) 0.046(5) 0.028(5) 0.012(5) 0.010(3)
O4B 0.031(2) 0.036(2) 0.043(2) -0.002(3) 0.002(3) 0.0180(18)
O5B 0.031(2) 0.036(2) 0.043(2) -0.002(3) 0.002(3) 0.0180(18)
F5B 0.040(3) 0.039(3) 0.042(3) 0.007(4) 0.012(4) 0.014(2)
F4B 0.040(3) 0.039(3) 0.042(3) 0.007(4) 0.012(4) 0.014(2)
O1B 0.031(2) 0.036(2) 0.043(2) -0.002(3) 0.002(3) 0.0180(18)
C98 0.023(4) 0.029(4) 0.088(8) 0.025(8) 0.009(8) 0.014(3)
F1B 0.058(3) 0.036(2) 0.063(3) 0.000(5) 0.005(6) 0.032(2)

loop_
_atom_type_symbol
_atom_type_description
_atom_type_scat_dispersion_real
_atom_type_scat_dispersion_imag
_atom_type_scat_source
C C 0.0181 0.0091 'International Tables Vol C Tables 4.2.6.8 and 6.1.1.4'
H H 0.0000 0.0000 'International Tables Vol C Tables 4.2.6.8 and 6.1.1.4'
F F 0.0727 0.0534 'International Tables Vol C Tables 4.2.6.8 and 6.1.1.4'
Fe Fe -1.1336 3.1974 'International Tables Vol C Tables 4.2.6.8 and 6.1.1.4'
N N 0.0311 0.0180 'International Tables Vol C Tables 4.2.6.8 and 6.1.1.4'
O O 0.0492 0.0322 'International Tables Vol C Tables 4.2.6.8 and 6.1.1.4'
S S 0.3331 0.5567 'International Tables Vol C Tables 4.2.6.8 and 6.1.1.4'

loop_
_geom_angle_atom_site_label_1
_geom_angle_atom_site_label_2
_geom_angle_atom_site_label_3
_geom_angle
_geom_angle_site_symmetry_1
_geom_angle_site_symmetry_3
_geom_angle_publ_flag
N3A Fe1 N3A 89.8(3) 3 . ?
N3A Fe1 N3A 89.8(3) 3 5 ?
N3A Fe1 N3A 89.8(3) . 5 ?
N3A Fe1 N3B 178.9(2) 3 5 ?
N3A Fe1 N3B 89.16(19) . 5 ?
N3A Fe1 N3B 90.08(19) 5 5 ?
N3A Fe1 N3B 90.08(19) 3 3 ?
N3A Fe1 N3B 178.9(2) . 3 ?
N3A Fe1 N3B 89.16(19) 5 3 ?
N3B Fe1 N3B 91.0(3) 5 3 ?
N3A Fe1 N3B 89.16(19) 3 . ?
N3A Fe1 N3B 90.08(19) . . ?
N3A Fe1 N3B 178.9(2) 5 . ?
N3B Fe1 N3B 91.0(3) 5 . ?
N3B Fe1 N3B 91.0(3) 3 . ?
N3C Fe2 N3C 90.8(3) 5_665 . ?
N3C Fe2 N3C 90.8(3) 5_665 3_655 ?
N3C Fe2 N3C 90.8(3) . 3_655 ?
N3C Fe2 N3D 89.1(2) 5_665 . ?
N3C Fe2 N3D 178.7(2) . . ?
N3C Fe2 N3D 90.6(2) 3_655 . ?
N3C Fe2 N3D 178.7(2) 5_665 5_665 ?
N3C Fe2 N3D 90.6(2) . 5_665 ?
N3C Fe2 N3D 89.1(2) 3_655 5_665 ?
N3D Fe2 N3D 89.6(3) . 5_665 ?
N3C Fe2 N3D 90.6(2) 5_665 3_655 ?
N3C Fe2 N3D 89.1(2) . 3_655 ?
N3C Fe2 N3D 178.7(2) 3_655 3_655 ?
N3D Fe2 N3D 89.6(3) . 3_655 ?
N3D Fe2 N3D 89.6(3) 5_665 3_655 ?
N3F Fe3 N3F 90.87(14) . 5_565 ?
N3F Fe3 N3F 90.86(14) . 3_665 ?
N3F Fe3 N3F 90.87(14) 5_565 3_665 ?
N3F Fe3 N3E 89.3(2) . . ?
N3F Fe3 N3E 179.5(2) 5_565 . ?
N3F Fe3 N3E 88.7(2) 3_665 . ?
N3F Fe3 N3E 88.7(2) . 5_565 ?
N3F Fe3 N3E 89.3(2) 5_565 5_565 ?
N3F Fe3 N3E 179.5(2) 3_665 5_565 ?
N3E Fe3 N3E 91.2(3) . 5_565 ?
N3F Fe3 N3E 179.5(2) . 3_665 ?
N3F Fe3 N3E 88.7(2) 5_565 3_665 ?
N3F Fe3 N3E 89.3(2) 3_665 3_665 ?
N3E Fe3 N3E 91.2(3) . 3_665 ?
N3E Fe3 N3E 91.2(3) 5_565 3_665 ?
N2A N1A C5A 111.4(7) . . ?
N2A N1A C1A 123.0(7) . . ?
C5A N1A C1A 125.5(7) . . ?
N1A N2A N3A 107.5(7) . . ?
N2A N3A C4A 109.3(7) . . ?
N2A N3A Fe1 122.6(5) . . ?
C4A N3A Fe1 127.8(6) . . ?
N1A C1A C2A 108.1(7) . . ?
N1A C1A H1A1 110.1 . . ?
C2A C1A H1A1 110.1 . . ?
N1A C1A H1A2 110.1 . . ?
C2A C1A H1A2 110.1 . . ?
H1A1 C1A H1A2 108.4 . . ?
C2C C2A C1A 118.9(8) . . ?
C2C C2A H2A1 107.6 . . ?
C1A C2A H2A1 107.6 . . ?
C2C C2A H2A2 107.6 . . ?
C1A C2A H2A2 107.6 . . ?
H2A1 C2A H2A2 107.0 . . ?
N3A C4A C5A 108.1(8) . . ?
N3A C4A H4A 125.9 . . ?
C5A C4A H4A 125.9 . . ?
C4A C5A N1A 103.6(7) . . ?
C4A C5A H5A 128.2 . . ?
N1A C5A H5A 128.2 . . ?
C5B N1B N2B 112.2(8) . . ?
C5B N1B C1B 131.3(8) . . ?
N2B N1B C1B 116.3(8) . . ?
N3B N2B N1B 104.0(7) . . ?
N2B N3B C4B 109.2(7) . . ?
N2B N3B Fe1 121.1(5) . . ?
C4B N3B Fe1 129.6(6) . . ?
N1B C1B C2B 112.7(8) . . ?
N1B C1B H1B1 109.1 . . ?
C2B C1B H1B1 109.1 . . ?
N1B C1B H1B2 109.1 . . ?
C2B C1B H1B2 109.1 . . ?
H1B1 C1B H1B2 107.8 . . ?
C1B C2B C2E 110.0(8) . . ?
C1B C2B H2B1 109.7 . . ?
C2E C2B H2B1 109.7 . . ?
C1B C2B H2B2 109.7 . . ?
C2E C2B H2B2 109.7 . . ?
H2B1 C2B H2B2 108.2 . . ?
C5B C4B N3B 108.9(9) . . ?
C5B C4B H4B 125.5 . . ?
N3B C4B H4B 125.5 . . ?
N1B C5B C4B 105.6(8) . . ?
N1B C5B H5B 127.2 . . ?
C4B C5B H5B 127.2 . . ?
C5C N1C N2C 111.5(8) . . ?
C5C N1C C1C 128.1(8) . . ?
N2C N1C C1C 120.3(8) . . ?
N3C N2C N1C 108.4(8) . . ?
N2C N3C C4C 106.3(8) . . ?
N2C N3C Fe2 122.8(6) . . ?
C4C N3C Fe2 130.4(7) . . ?
N1C C1C C2C 104.7(8) . . ?
N1C C1C H1C1 110.8 . . ?
C2C C1C H1C1 110.8 . . ?
N1C C1C H1C2 110.8 . . ?
C2C C1C H1C2 110.8 . . ?
H1C1 C1C H1C2 108.9 . . ?
C2A C2C C1C 116.8(8) . . ?
C2A C2C H2C1 108.1 . . ?
C1C C2C H2C1 108.1 . . ?
C2A C2C H2C2 108.1 . . ?
C1C C2C H2C2 108.1 . . ?
H2C1 C2C H2C2 107.3 . . ?
C5C C4C N3C 108.1(9) . . ?
C5C C4C H4C 126.0 . . ?
N3C C4C H4C 126.0 . . ?
N1C C5C C4C 105.7(8) . . ?
N1C C5C H5C 127.2 . . ?
C4C C5C H5C 127.2 . . ?
N2D N1D C4D 110.2(9) . . ?
N2D N1D C1D 120.8(9) . 1_655 ?
C4D N1D C1D 128.5(10) . 1_655 ?
N1D N2D N3D 107.5(8) . . ?
N2D N3D C5D 109.6(8) . . ?
N2D N3D Fe2 122.3(6) . . ?
C5D N3D Fe2 127.6(7) . . ?
N1D C1D C2D 112.1(10) 1_455 . ?
N1D C1D H1D1 109.2 1_455 . ?
C2D C1D H1D1 109.2 . . ?
N1D C1D H1D2 109.2 1_455 . ?
C2D C1D H1D2 109.2 . . ?
H1D1 C1D H1D2 107.9 . . ?
C2F C2D C1D 114.7(10) . . ?
C2F C2D H2D1 108.6 . . ?
C1D C2D H2D1 108.6 . . ?
C2F C2D H2D2 108.6 . . ?
C1D C2D H2D2 108.6 . . ?
H2D1 C2D H2D2 107.6 . . ?
C5D C4D N1D 105.5(9) . . ?
C5D C4D H4D 127.3 . . ?
N1D C4D H4D 127.3 . . ?
N3D C5D C4D 107.1(9) . . ?
N3D C5D H5D 126.4 . . ?
C4D C5D H5D 126.4 . . ?
N2E N1E C5E 112.5(7) . . ?
N2E N1E C1E 119.9(7) . . ?
C5E N1E C1E 126.5(8) . . ?
N3E N2E N1E 105.3(7) . . ?
N2E N3E C4E 111.3(7) . . ?
N2E N3E Fe3 121.4(6) . . ?
C4E N3E Fe3 126.9(6) . . ?
N1E C1E C2E 116.5(9) . . ?
N1E C1E H1E1 108.2 . . ?
C2E C1E H1E1 108.2 . . ?
N1E C1E H1E2 108.2 . . ?
C2E C1E H1E2 108.2 . . ?
H1E1 C1E H1E2 107.3 . . ?
C1E C2E C2B 111.1(7) . . ?
C1E C2E H2E1 109.4 . . ?
C2B C2E H2E1 109.4 . . ?
C1E C2E H2E2 109.4 . . ?
C2B C2E H2E2 109.4 . . ?
H2E1 C2E H2E2 108.0 . . ?
N3E C4E C5E 107.7(8) . . ?
N3E C4E H4E 126.1 . . ?
C5E C4E H4E 126.1 . . ?
N1E C5E C4E 103.2(7) . . ?
N1E C5E H5E 128.4 . . ?
C4E C5E H5E 128.4 . . ?
N2F N3F C4F 108.1 . . ?
N2F N3F Fe3 121.53(7) . . ?
C4F N3F Fe3 130.28(6) . . ?
N3F N2F N1F 105.9(4) . . ?
C5F N1F N2F 111.7(7) . . ?
C5F N1F C1F 130.7(10) . . ?
N2F N1F C1F 117.5(9) . . ?
N1F C1F C2F 113.4(9) . . ?
N1F C1F H1F1 108.9 . . ?
C2F C1F H1F1 108.9 . . ?
N1F C1F H1F2 108.9 . . ?
C2F C1F H1F2 108.9 . . ?
H1F1 C1F H1F2 107.7 . . ?
C2D C2F C1F 115.8(14) . . ?
C2D C2F H2F1 108.3 . . ?
C1F C2F H2F1 108.3 . . ?
C2D C2F H2F2 108.3 . . ?
C1F C2F H2F2 108.3 . . ?
H2F1 C2F H2F2 107.4 . . ?
N1F C5F C4F 105.5(7) . . ?
N1F C5F H5F 127.3 . . ?
C4F C5F H5F 127.3 . . ?
C5F C4F N3F 108.7(5) . . ?
C5F C4F H4F 125.6 . . ?
N3F C4F H4F 125.6 . . ?
O3A S9A O2A 117.2(8) . . ?
O3A S9A O1A 114.4(8) . . ?
O2A S9A O1A 113.1(6) . . ?
O3A S9A C9A 102.3(17) . . ?
O2A S9A C9A 106.7(15) . . ?
O1A S9A C9A 100.8(9) . . ?
F3A C9A F2A 127(2) . . ?
F3A C9A F1A 92.0(19) . . ?
F2A C9A F1A 107(2) . . ?
F3A C9A S9A 113(2) . . ?
F2A C9A S9A 104.5(14) . . ?
F1A C9A S9A 112.0(19) . . ?
O1A S9B O4A 116.6(6) . . ?
O1A S9B O2A 116.0(6) . . ?
O4A S9B O2A 112.1(6) . . ?
O1A S9B C9B 100.4(9) . . ?
O4A S9B C9B 100.1(13) . . ?
O2A S9B C9B 109.5(10) . . ?
F1A C9B F4A 109.7(16) . . ?
F1A C9B F2A 106.4(18) . . ?
F4A C9B F2A 100.9(17) . . ?
F1A C9B S9B 116.9(18) . . ?
F4A C9B S9B 114.3(18) . . ?
F2A C9B S9B 107.0(14) . . ?
O3B S8C O1B 123.9(11) . . ?
O3B S8C O2B 109.5(12) . . ?
O1B S8C O2B 111.1(12) . . ?
O3B S8C C98 109.7(10) . . ?
O1B S8C C98 107.0(9) . . ?
O2B S8C C98 90.4(11) . . ?
O4B S8D O1B 111.5(12) . . ?
O4B S8D O5B 116.0(12) . . ?
O1B S8D O5B 114.7(12) . . ?
O4B S8D C98 104.6(12) . . ?
O1B S8D C98 102.7(8) . . ?
O5B S8D C98 105.8(10) . . ?
F4B C98 F1B 117.3(12) . . ?
F2B C98 F1B 112.9(12) . . ?
F2B C98 F3B 103.4(12) . . ?
F1B C98 F3B 96.6(13) . . ?
F4B C98 F5B 107.4(12) . . ?
F1B C98 F5B 90.5(12) . . ?
F2B C98 S8C 126.1(10) . . ?
F1B C98 S8C 116.4(7) . . ?
F3B C98 S8C 91.7(12) . . ?
F4B C98 S8D 126.6(12) . . ?
F1B C98 S8D 114.0(7) . . ?
F5B C98 S8D 85.8(9) . . ?

loop_
_geom_bond_atom_site_label_1
_geom_bond_atom_site_label_2
_geom_bond_distance
_geom_bond_site_symmetry_2
_geom_bond_publ_flag
Fe1 N3A 1.995(7) 3 ?
Fe1 N3A 1.995(7) . ?
Fe1 N3A 1.995(7) 5 ?
Fe1 N3B 2.001(6) 5 ?
Fe1 N3B 2.001(6) 3 ?
Fe1 N3B 2.001(6) . ?
Fe2 N3C 1.967(7) 5_665 ?
Fe2 N3C 1.967(7) . ?
Fe2 N3C 1.967(7) 3_655 ?
Fe2 N3D 1.999(7) . ?
Fe2 N3D 1.999(7) 5_665 ?
Fe2 N3D 1.999(7) 3_655 ?
Fe3 N3F 1.958(2) . ?
Fe3 N3F 1.958(2) 5_565 ?
Fe3 N3F 1.958(2) 3_665 ?
Fe3 N3E 2.016(7) . ?
Fe3 N3E 2.016(7) 5_565 ?
Fe3 N3E 2.016(7) 3_665 ?
N1A N2A 1.290(10) . ?
N1A C5A 1.411(13) . ?
N1A C1A 1.435(11) . ?
N2A N3A 1.352(9) . ?
N3A C4A 1.358(10) . ?
C1A C2A 1.516(13) . ?
C1A H1A1 0.9900 . ?
C1A H1A2 0.9900 . ?
C2A C2C 1.456(12) . ?
C2A H2A1 0.9900 . ?
C2A H2A2 0.9900 . ?
C4A C5A 1.373(10) . ?
C4A H4A 0.9500 . ?
C5A H5A 0.9500 . ?
N1B C5B 1.273(14) . ?
N1B N2B 1.391(9) . ?
N1B C1B 1.493(12) . ?
N2B N3B 1.279(10) . ?
N3B C4B 1.363(11) . ?
C1B C2B 1.536(15) . ?
C1B H1B1 0.9900 . ?
C1B H1B2 0.9900 . ?
C2B C2E 1.647(12) . ?
C2B H2B1 0.9900 . ?
C2B H2B2 0.9900 . ?
C4B C5B 1.319(14) . ?
C4B H4B 0.9500 . ?
C5B H5B 0.9500 . ?
N1C C5C 1.298(14) . ?
N1C N2C 1.310(11) . ?
N1C C1C 1.530(12) . ?
N2C N3C 1.298(11) . ?
N3C C4C 1.375(11) . ?
C1C C2C 1.636(18) . ?
C1C H1C1 0.9900 . ?
C1C H1C2 0.9900 . ?
C2C H2C1 0.9900 . ?
C2C H2C2 0.9900 . ?
C4C C5C 1.338(15) . ?
C4C H4C 0.9500 . ?
C5C H5C 0.9500 . ?
N1D N2D 1.298(12) . ?
N1D C4D 1.379(15) . ?
N1D C1D 1.437(14) 1_655 ?
N2D N3D 1.328(11) . ?
N3D C5D 1.351(13) . ?
C1D N1D 1.437(14) 1_455 ?
C1D C2D 1.49(2) . ?
C1D H1D1 0.9900 . ?
C1D H1D2 0.9900 . ?
C2D C2F 1.478(14) . ?
C2D H2D1 0.9900 . ?
C2D H2D2 0.9900 . ?
C4D C5D 1.351(15) . ?
C4D H4D 0.9500 . ?
C5D H5D 0.9500 . ?
N1E N2E 1.352(10) . ?
N1E C5E 1.363(11) . ?
N1E C1E 1.436(12) . ?
N2E N3E 1.318(11) . ?
N3E C4E 1.349(11) . ?
C1E C2E 1.468(17) . ?
C1E H1E1 0.9900 . ?
C1E H1E2 0.9900 . ?
C2E H2E1 0.9900 . ?
C2E H2E2 0.9900 . ?
C4E C5E 1.400(12) . ?
C4E H4E 0.9500 . ?
C5E H5E 0.9500 . ?
N3F N2F 1.2901 . ?
N3F C4F 1.3869 . ?
N2F N1F 1.391(7) . ?
N1F C5F 1.293(15) . ?
N1F C1F 1.519(13) . ?
C1F C2F 1.54(2) . ?
C1F H1F1 0.9900 . ?
C1F H1F2 0.9900 . ?
C2F H2F1 0.9900 . ?
C2F H2F2 0.9900 . ?
C5F C4F 1.349(10) . ?
C5F H5F 0.9500 . ?
C4F H4F 0.9500 . ?
S9A O3A 1.407(11) . ?
S9A O2A 1.427(9) . ?
S9A O1A 1.474(9) . ?
S9A C9A 1.82(2) . ?
C9A F3A 1.322(19) . ?
C9A F2A 1.324(18) . ?
C9A F1A 1.33(4) . ?
S9B O1A 1.391(8) . ?
S9B O4A 1.454(10) . ?
S9B O2A 1.462(8) . ?
S9B C9B 1.781(18) . ?
F4A C9B 1.35(3) . ?
C9B F1A 1.25(3) . ?
C9B F2A 1.41(3) . ?
S8C O3B 1.43(2) . ?
S8C O1B 1.447(13) . ?
S8C O2B 1.480(16) . ?
S8C C98 1.722(15) . ?
F2B C98 1.325(15) . ?
F3B C98 1.427(16) . ?
S8D O4B 1.410(19) . ?
S8D O1B 1.436(15) . ?
S8D O5B 1.44(2) . ?
S8D C98 1.818(15) . ?
F5B C98 1.61(2) . ?
F4B C98 1.170(17) . ?
C98 F1B 1.340(9) . ?

loop_
_geom_torsion_atom_site_label_1
_geom_torsion_atom_site_label_2
_geom_torsion_atom_site_label_3
_geom_torsion_atom_site_label_4
_geom_torsion
_geom_torsion_site_symmetry_1
_geom_torsion_site_symmetry_2
_geom_torsion_site_symmetry_3
_geom_torsion_site_symmetry_4
_geom_torsion_publ_flag
C5A N1A N2A N3A -0.5(9) . . . . ?
C1A N1A N2A N3A -177.4(7) . . . . ?
N1A N2A N3A C4A -0.9(9) . . . . ?
N1A N2A N3A Fe1 173.4(5) . . . . ?
N2A N1A C1A C2A 92.9(10) . . . . ?
C5A N1A C1A C2A -83.6(11) . . . . ?
N1A C1A C2A C2C -63.1(10) . . . . ?
N2A N3A C4A C5A 1.9(10) . . . . ?
Fe1 N3A C4A C5A -172.0(6) . . . . ?
N3A C4A C5A N1A -2.0(10) . . . . ?
N2A N1A C5A C4A 1.6(10) . . . . ?
C1A N1A C5A C4A 178.4(8) . . . . ?
C5B N1B N2B N3B -1.3(9) . . . . ?
C1B N1B N2B N3B 173.5(7) . . . . ?
N1B N2B N3B C4B 0.4(8) . . . . ?
N1B N2B N3B Fe1 -175.6(5) . . . . ?
C5B N1B C1B C2B 75.9(14) . . . . ?
N2B N1B C1B C2B -97.7(10) . . . . ?
N1B C1B C2B C2E 65.7(11) . . . . ?
N2B N3B C4B C5B 0.5(10) . . . . ?
Fe1 N3B C4B C5B 176.1(6) . . . . ?
N2B N1B C5B C4B 1.6(11) . . . . ?
C1B N1B C5B C4B -172.2(9) . . . . ?
N3B C4B C5B N1B -1.3(11) . . . . ?
C5C N1C N2C N3C -0.1(12) . . . . ?
C1C N1C N2C N3C -176.3(9) . . . . ?
N1C N2C N3C C4C 0.6(10) . . . . ?
N1C N2C N3C Fe2 173.6(6) . . . . ?
C5C N1C C1C C2C -83.3(13) . . . . ?
N2C N1C C1C C2C 92.2(10) . . . . ?
C1A C2A C2C C1C -69.1(8) . . . . ?
N1C C1C C2C C2A -73.4(9) . . . . ?
N2C N3C C4C C5C -0.9(11) . . . . ?
Fe2 N3C C4C C5C -173.2(6) . . . . ?
N2C N1C C5C C4C -0.5(12) . . . . ?
C1C N1C C5C C4C 175.4(10) . . . . ?
N3C C4C C5C N1C 0.9(11) . . . . ?
C4D N1D N2D N3D -3.0(11) . . . . ?
C1D N1D N2D N3D -175.5(9) 1_655 . . . ?
N1D N2D N3D C5D 1.2(11) . . . . ?
N1D N2D N3D Fe2 -171.1(6) . . . . ?
N1D C1D C2D C2F -62.1(13) 1_455 . . . ?
N2D N1D C4D C5D 3.5(12) . . . . ?
C1D N1D C4D C5D 175.4(11) 1_655 . . . ?
N2D N3D C5D C4D 1.0(12) . . . . ?
Fe2 N3D C5D C4D 172.8(7) . . . . ?
N1D C4D C5D N3D -2.7(12) . . . . ?
C5E N1E N2E N3E 1.0(11) . . . . ?
C1E N1E N2E N3E 169.5(9) . . . . ?
N1E N2E N3E C4E 0.2(10) . . . . ?
N1E N2E N3E Fe3 -173.6(6) . . . . ?
N2E N1E C1E C2E -91.4(11) . . . . ?
C5E N1E C1E C2E 75.4(13) . . . . ?
N1E C1E C2E C2B 65.9(11) . . . . ?
C1B C2B C2E C1E 80.9(8) . . . . ?
N2E N3E C4E C5E -1.3(11) . . . . ?
Fe3 N3E C4E C5E 172.1(7) . . . . ?
N2E N1E C5E C4E -1.7(11) . . . . ?
C1E N1E C5E C4E -169.3(10) . . . . ?
N3E C4E C5E N1E 1.8(11) . . . . ?
C4F N3F N2F N1F -0.4(3) . . . . ?
Fe3 N3F N2F N1F 176.9(3) . . . . ?
N3F N2F N1F C5F 0.5(8) . . . . ?
N3F N2F N1F C1F 178.4(8) . . . . ?
C5F N1F C1F C2F -151.7(14) . . . . ?
N2F N1F C1F C2F 30.9(17) . . . . ?
C1D C2D C2F C1F 179.1(8) . . . . ?
N1F C1F C2F C2D 60.9(17) . . . . ?
N2F N1F C5F C4F -0.4(11) . . . . ?
C1F N1F C5F C4F -178.0(10) . . . . ?
N1F C5F C4F N3F 0.2(10) . . . . ?
N2F N3F C4F C5F 0.2(5) . . . . ?
Fe3 N3F C4F C5F -176.9(5) . . . . ?
O3A S9A C9A F3A 160(3) . . . . ?
O2A S9A C9A F3A -76(3) . . . . ?
O1A S9A C9A F3A 42(3) . . . . ?
O3A S9A C9A F2A -57(2) . . . . ?
O2A S9A C9A F2A 66(2) . . . . ?
O1A S9A C9A F2A -175.4(19) . . . . ?
O3A S9A C9A F1A 57.8(15) . . . . ?
O2A S9A C9A F1A -178.6(13) . . . . ?
O1A S9A C9A F1A -60.3(16) . . . . ?
O1A S9B C9B F1A 65(2) . . . . ?
O4A S9B C9B F1A -54(2) . . . . ?
O2A S9B C9B F1A -172.3(17) . . . . ?
O1A S9B C9B F4A -65(2) . . . . ?
O4A S9B C9B F4A 175.5(17) . . . . ?
O2A S9B C9B F4A 58(2) . . . . ?
O1A S9B C9B F2A -175.8(15) . . . . ?
O4A S9B C9B F2A 64.6(17) . . . . ?
O2A S9B C9B F2A -53.3(18) . . . . ?
O3B S8C C98 F2B -126.4(16) . . . . ?
O1B S8C C98 F2B 10(2) . . . . ?
O2B S8C C98 F2B 122.7(17) . . . . ?
O3B S8C C98 F1B 27.5(18) . . . . ?
O1B S8C C98 F1B 164.3(13) . . . . ?
O2B S8C C98 F1B -83.5(15) . . . . ?
O3B S8C C98 F3B 125.7(12) . . . . ?
O1B S8C C98 F3B -97.4(12) . . . . ?
O2B S8C C98 F3B 14.8(12) . . . . ?
O4B S8D C98 F4B -133.0(18) . . . . ?
O1B S8D C98 F4B -16(2) . . . . ?
O5B S8D C98 F4B 104.1(18) . . . . ?
O4B S8D C98 F1B 64.4(16) . . . . ?
O1B S8D C98 F1B -179.1(13) . . . . ?
O5B S8D C98 F1B -58.6(16) . . . . ?
O4B S8D C98 F5B -24.3(12) . . . . ?
O1B S8D C98 F5B 92.2(11) . . . . ?
O5B S8D C98 F5B -147.3(11) . . . . ?
